data_1567428
loop_
_publ_author_name
'Szal\'oki, Gy\"orgy'
'Babinot, Julien'
'Martin-Diaconescu, Vlad'
'Mallet-Ladeira, Sonia'
'Garc\'ia-Rodeja, Yago'
'Karinne, Miqueu'
'Bourissou, Didier'

_publ_section_title
;
 &#x000D; Ligand-enabled oxidation of gold(I) complexes with
 o-quinones&#x000D;
;
_journal_name_full 'Chemical Science'
_journal_paper_doi 10.1039/D2SC03724F
_journal_year 2022
_chemical_formula_moiety 'C34 H40 Au Cl4 N O2 P, F6 Sb, 0.5 (C H2 Cl2)'
_chemical_formula_sum 'C34.5 H41 Au Cl5 F6 N O2 P Sb'
_chemical_formula_weight 1142.62
_space_group_crystal_system monoclinic
_space_group_IT_number 15
_space_group_name_Hall '-C 2yc'
_space_group_name_H-M_alt 'C 1 2/c 1'
_atom_sites_solution_hydrogens geom
_atom_sites_solution_primary dual
_atom_sites_solution_secondary difmap
_audit_creation_method SHELXL-2017/1
_audit_update_record
;
2022-06-20 deposited with the CCDC.	2022-08-05 downloaded from the CCDC.
;
_cell_angle_alpha 90
_cell_angle_beta 95.446(2)
_cell_angle_gamma 90
_cell_formula_units_Z 8
_cell_length_a 34.1585(18)
_cell_length_b 9.9683(6)
_cell_length_c 22.6313(13)
_cell_measurement_reflns_used 9754
_cell_measurement_temperature 193(2)
_cell_measurement_theta_max 28.33
_cell_measurement_theta_min 2.92
_cell_volume 7671.2(8)
_computing_cell_refinement 'Bruker SAINT'
_computing_data_collection 'Bruker APEX3'
_computing_data_reduction 'Bruker SAINT'
_computing_molecular_graphics 'Bruker SHELXTL'
_computing_publication_material 'Bruker SHELXTL'
_computing_structure_refinement 'SHELXL-2017/1 (Sheldrick, 2017)'
_computing_structure_solution 'SHELXT (Sheldrick 2015)'
_diffrn_ambient_temperature 193(2)
_diffrn_detector_area_resol_mean 10.4167
_diffrn_measured_fraction_theta_full 0.998
_diffrn_measured_fraction_theta_max 0.998
_diffrn_measurement_device_type 'Bruker D8-Venture CMOS detector'
_diffrn_measurement_method 'phi and omega scans'
_diffrn_radiation_type MoK\a
_diffrn_radiation_wavelength 0.71073
_diffrn_reflns_av_R_equivalents 0.0368
_diffrn_reflns_av_unetI/netI 0.0181
_diffrn_reflns_Laue_measured_fraction_full 0.998
_diffrn_reflns_Laue_measured_fraction_max 0.998
_diffrn_reflns_limit_h_max 45
_diffrn_reflns_limit_h_min -40
_diffrn_reflns_limit_k_max 13
_diffrn_reflns_limit_k_min -13
_diffrn_reflns_limit_l_max 30
_diffrn_reflns_limit_l_min -30
_diffrn_reflns_number 113874
_diffrn_reflns_point_group_measured_fraction_full 0.998
_diffrn_reflns_point_group_measured_fraction_max 0.998
_diffrn_reflns_theta_full 25.242
_diffrn_reflns_theta_max 28.347
_diffrn_reflns_theta_min 2.921
_diffrn_source 'fine-focus sealed tube'
_exptl_absorpt_coefficient_mu 4.978
_exptl_absorpt_correction_T_max 0.7457
_exptl_absorpt_correction_T_min 0.6369
_exptl_absorpt_correction_type multi-scan
_exptl_absorpt_process_details 'SADABS (Bruker-AXS)'
_exptl_crystal_colour grey
_exptl_crystal_density_diffrn 1.979
_exptl_crystal_density_method 'not measured'
_exptl_crystal_description block
_exptl_crystal_F_000 4440
_exptl_crystal_size_max 0.250
_exptl_crystal_size_mid 0.250
_exptl_crystal_size_min 0.200
_refine_diff_density_max 0.668
_refine_diff_density_min -0.823
_refine_diff_density_rms 0.090
_refine_ls_extinction_method none
_refine_ls_goodness_of_fit_ref 1.088
_refine_ls_hydrogen_treatment constr
_refine_ls_matrix_type full
_refine_ls_number_parameters 467
_refine_ls_number_reflns 9564
_refine_ls_number_restraints 0
_refine_ls_restrained_S_all 1.088
_refine_ls_R_factor_all 0.0275
_refine_ls_R_factor_gt 0.0211
_refine_ls_shift/su_max 0.005
_refine_ls_shift/su_mean 0.000
_refine_ls_structure_factor_coef Fsqd
_refine_ls_weighting_details 'w=1/[\s^2^(Fo^2^)+(0.0144P)^2^+18.4739P] where P=(Fo^2^+2Fc^2^)/3'
_refine_ls_weighting_scheme calc
_refine_ls_wR_factor_gt 0.0398
_refine_ls_wR_factor_ref 0.0414
_reflns_Friedel_coverage 0.000
_reflns_number_gt 8558
_reflns_number_total 9564
_reflns_threshold_expression 'I > 2\s(I)'
_cod_data_source_file d2sc03724f2.cif
_cod_data_source_block 5a
_cod_original_sg_symbol_H-M 'C 2/c'
_cod_original_formula_sum 'C34.50 H41 Au Cl5 F6 N O2 P Sb'
_cod_database_code 1567428
_shelx_shelxl_version_number 2017/1
_shelx_space_group_comment
; 
The symmetry employed for this shelxl refinement is uniquely defined 
by the following loop, which should always be used as a source of 
symmetry information in preference to the above space-group names. 
They are only intended as comments. 
;
_shelx_estimated_absorpt_t_min 0.369
_shelx_estimated_absorpt_t_max 0.436

loop_
_space_group_symop_operation_xyz
'x, y, z'
'-x, y, -z+1/2'
'x+1/2, y+1/2, z'
'-x+1/2, y+1/2, -z+1/2'
'-x, -y, -z'
'x, -y, z-1/2'
'-x+1/2, -y+1/2, -z'
'x+1/2, -y+1/2, z-1/2'

loop_
_atom_site_label
_atom_site_type_symbol
_atom_site_fract_x
_atom_site_fract_y
_atom_site_fract_z
_atom_site_U_iso_or_equiv
_atom_site_adp_type
_atom_site_occupancy
_atom_site_site_symmetry_order
_atom_site_calc_flag
_atom_site_refinement_flags_posn
_atom_site_refinement_flags_adp
_atom_site_refinement_flags_occupancy
_atom_site_disorder_assembly
_atom_site_disorder_group
Au1 Au 0.38535(2) 0.55811(2) 0.61960(2) 0.01555(3) Uani 1 1 d . . . . .
Cl1 Cl 0.50899(2) 0.75482(7) 0.57100(3) 0.02956(14) Uani 1 1 d . . . . .
Cl2 Cl 0.57467(2) 0.53432(8) 0.56055(3) 0.03903(18) Uani 1 1 d . . . . .
Cl3 Cl 0.55274(2) 0.23126(8) 0.57307(3) 0.04114(18) Uani 1 1 d . . . . .
Cl4 Cl 0.46659(2) 0.15082(7) 0.59523(4) 0.04124(18) Uani 1 1 d . . . . .
P1 P 0.35376(2) 0.75393(6) 0.63624(2) 0.01227(11) Uani 1 1 d . . . . .
O1 O 0.43401(5) 0.64476(16) 0.59931(8) 0.0217(4) Uani 1 1 d . . . . .
O2 O 0.41432(5) 0.38382(17) 0.60740(8) 0.0239(4) Uani 1 1 d . . . . .
N1 N 0.33544(6) 0.45853(19) 0.64040(9) 0.0201(4) Uani 1 1 d . . . . .
C1 C 0.30841(6) 0.6857(2) 0.65880(9) 0.0142(4) Uani 1 1 d . . . . .
C2 C 0.30372(6) 0.5472(2) 0.65833(10) 0.0162(4) Uani 1 1 d . . . . .
C3 C 0.26940(7) 0.4888(3) 0.67406(11) 0.0209(5) Uani 1 1 d . . . . .
H3 H 0.266574 0.393944 0.673931 0.025 Uiso 1 1 calc R U . . .
C4 C 0.23932(7) 0.5700(3) 0.68993(10) 0.0212(5) Uani 1 1 d . . . . .
H4 H 0.215741 0.530509 0.700848 0.025 Uiso 1 1 calc R U . . .
C5 C 0.24318(7) 0.7078(3) 0.69010(10) 0.0204(5) Uani 1 1 d . . . . .
H5 H 0.222191 0.762726 0.700604 0.024 Uiso 1 1 calc R U . . .
C6 C 0.27763(6) 0.7661(2) 0.67496(10) 0.0172(5) Uani 1 1 d . . . . .
H6 H 0.280372 0.860907 0.675558 0.021 Uiso 1 1 calc R U . . .
C7 C 0.34809(8) 0.3639(3) 0.69056(15) 0.0374(7) Uani 1 1 d . . . . .
H7A H 0.356054 0.415703 0.726518 0.056 Uiso 1 1 calc R U . . .
H7B H 0.370307 0.309757 0.679938 0.056 Uiso 1 1 calc R U . . .
H7C H 0.326119 0.304880 0.697848 0.056 Uiso 1 1 calc R U . . .
C8 C 0.32098(8) 0.3798(3) 0.58592(14) 0.0355(7) Uani 1 1 d . . . . .
H8A H 0.299295 0.321266 0.595070 0.053 Uiso 1 1 calc R U . . .
H8B H 0.342495 0.325005 0.573250 0.053 Uiso 1 1 calc R U . . .
H8C H 0.311724 0.441697 0.553981 0.053 Uiso 1 1 calc R U . . .
C9 C 0.38069(6) 0.8414(2) 0.70027(10) 0.0155(4) Uani 1 1 d . . . . .
C10 C 0.41831(7) 0.9066(2) 0.68070(10) 0.0178(5) Uani 1 1 d . . . . .
H10A H 0.434251 0.838191 0.662186 0.021 Uiso 1 1 calc R U . . .
H10B H 0.411197 0.977439 0.650952 0.021 Uiso 1 1 calc R U . . .
C11 C 0.44229(7) 0.9677(3) 0.73489(11) 0.0233(5) Uani 1 1 d . . . . .
H11 H 0.466915 1.008278 0.722173 0.028 Uiso 1 1 calc R U . . .
C12 C 0.41794(8) 1.0764(3) 0.76120(12) 0.0298(6) Uani 1 1 d . . . . .
H12A H 0.410946 1.146569 0.731071 0.036 Uiso 1 1 calc R U . . .
H12B H 0.433429 1.118828 0.795406 0.036 Uiso 1 1 calc R U . . .
C13 C 0.38052(8) 1.0142(3) 0.78144(12) 0.0309(6) Uani 1 1 d . . . . .
H13 H 0.364669 1.085704 0.799032 0.037 Uiso 1 1 calc R U . . .
C14 C 0.39151(9) 0.9065(3) 0.82833(12) 0.0376(7) Uani 1 1 d . . . . .
H14A H 0.406978 0.947164 0.862992 0.045 Uiso 1 1 calc R U . . .
H14B H 0.367359 0.866954 0.842002 0.045 Uiso 1 1 calc R U . . .
C15 C 0.41558(8) 0.7979(3) 0.80158(11) 0.0300(6) Uani 1 1 d . . . . .
H15 H 0.422741 0.727512 0.832212 0.036 Uiso 1 1 calc R U . . .
C16 C 0.39156(7) 0.7332(3) 0.74802(10) 0.0229(5) Uani 1 1 d . . . . .
H16A H 0.367312 0.692601 0.760857 0.027 Uiso 1 1 calc R U . . .
H16B H 0.407176 0.661412 0.731232 0.027 Uiso 1 1 calc R U . . .
C17 C 0.35571(7) 0.9494(3) 0.72818(11) 0.0243(5) Uani 1 1 d . . . . .
H17A H 0.331788 0.907976 0.741738 0.029 Uiso 1 1 calc R U . . .
H17B H 0.347455 1.018859 0.698277 0.029 Uiso 1 1 calc R U . . .
C18 C 0.45308(8) 0.8582(3) 0.78112(12) 0.0307(6) Uani 1 1 d . . . . .
H18A H 0.468641 0.787247 0.763573 0.037 Uiso 1 1 calc R U . . .
H18B H 0.469289 0.897002 0.815500 0.037 Uiso 1 1 calc R U . . .
C19 C 0.34316(6) 0.8480(2) 0.56563(9) 0.0129(4) Uani 1 1 d . . . . .
C20 C 0.31417(7) 0.7613(2) 0.52521(10) 0.0196(5) Uani 1 1 d . . . . .
H20A H 0.326180 0.673003 0.518285 0.023 Uiso 1 1 calc R U . . .
H20B H 0.289835 0.746112 0.544793 0.023 Uiso 1 1 calc R U . . .
C21 C 0.30419(7) 0.8336(3) 0.46561(10) 0.0232(5) Uani 1 1 d . . . . .
H21 H 0.285375 0.777805 0.439487 0.028 Uiso 1 1 calc R U . . .
C22 C 0.34179(8) 0.8557(3) 0.43519(10) 0.0256(6) Uani 1 1 d . . . . .
H22A H 0.354049 0.768210 0.427566 0.031 Uiso 1 1 calc R U . . .
H22B H 0.335399 0.901382 0.396625 0.031 Uiso 1 1 calc R U . . .
C23 C 0.37040(7) 0.9415(3) 0.47502(10) 0.0219(5) Uani 1 1 d . . . . .
H23 H 0.394899 0.955879 0.454920 0.026 Uiso 1 1 calc R U . . .
C24 C 0.35168(7) 1.0774(2) 0.48606(11) 0.0228(5) Uani 1 1 d . . . . .
H24A H 0.345475 1.124941 0.447904 0.027 Uiso 1 1 calc R U . . .
H24B H 0.370267 1.133358 0.511674 0.027 Uiso 1 1 calc R U . . .
C25 C 0.31399(7) 1.0553(2) 0.51629(10) 0.0204(5) Uani 1 1 d . . . . .
H25 H 0.301557 1.144038 0.523109 0.024 Uiso 1 1 calc R U . . .
C26 C 0.32435(7) 0.9856(2) 0.57631(9) 0.0164(4) Uani 1 1 d . . . . .
H26A H 0.300284 0.973282 0.596868 0.020 Uiso 1 1 calc R U . . .
H26B H 0.342980 1.041802 0.601740 0.020 Uiso 1 1 calc R U . . .
C27 C 0.28529(7) 0.9692(3) 0.47707(11) 0.0228(5) Uani 1 1 d . . . . .
H27A H 0.278138 1.015578 0.438882 0.027 Uiso 1 1 calc R U . . .
H27B H 0.260970 0.955187 0.496835 0.027 Uiso 1 1 calc R U . . .
C28 C 0.38092(7) 0.8680(2) 0.53419(10) 0.0192(5) Uani 1 1 d . . . . .
H28A H 0.400239 0.921297 0.559734 0.023 Uiso 1 1 calc R U . . .
H28B H 0.392856 0.779809 0.526716 0.023 Uiso 1 1 calc R U . . .
C29 C 0.46160(7) 0.5493(2) 0.59150(10) 0.0186(5) Uani 1 1 d . . . . .
C30 C 0.49908(7) 0.5868(3) 0.57874(10) 0.0201(5) Uani 1 1 d . . . . .
C31 C 0.52745(7) 0.4880(3) 0.57275(10) 0.0248(5) Uani 1 1 d . . . . .
C32 C 0.51756(7) 0.3537(3) 0.57810(11) 0.0261(6) Uani 1 1 d . . . . .
C33 C 0.47965(7) 0.3171(3) 0.58900(11) 0.0241(5) Uani 1 1 d . . . . .
C34 C 0.45134(7) 0.4146(2) 0.59603(11) 0.0202(5) Uani 1 1 d . . . . .
Sb1 Sb 0.29030(2) 0.61442(2) 0.87024(2) 0.02211(4) Uani 1 1 d . . . . .
F1 F 0.23940(5) 0.61083(19) 0.83014(7) 0.0398(4) Uani 1 1 d . . . . .
F2 F 0.29997(5) 0.77252(18) 0.82966(10) 0.0561(6) Uani 1 1 d . . . . .
F3 F 0.26940(5) 0.71471(19) 0.92943(9) 0.0493(5) Uani 1 1 d . . . . .
F4 F 0.33992(5) 0.6215(2) 0.91111(10) 0.0579(6) Uani 1 1 d . . . . .
F5 F 0.27893(6) 0.45664(16) 0.90945(8) 0.0444(4) Uani 1 1 d . . . . .
F6 F 0.30938(6) 0.5144(2) 0.80946(9) 0.0533(5) Uani 1 1 d . . . . .
C35 C 0.500000 0.3457(5) 0.750000 0.0599(15) Uani 1 2 d S T P . .
H35A H 0.492609 0.287101 0.715413 0.072 Uiso 0.5 1 calc R U P . .
H35B H 0.507391 0.287106 0.784589 0.072 Uiso 0.5 1 calc R U P . .
Cl5 Cl 0.45930(4) 0.44127(13) 0.76442(6) 0.0840(4) Uani 1 1 d . . . . .

loop_
_atom_site_aniso_label
_atom_site_aniso_U_11
_atom_site_aniso_U_22
_atom_site_aniso_U_33
_atom_site_aniso_U_23
_atom_site_aniso_U_13
_atom_site_aniso_U_12
Au1 0.01219(4) 0.01487(4) 0.02002(4) 0.00076(4) 0.00375(3) 0.00351(3)
Cl1 0.0229(3) 0.0334(4) 0.0324(3) -0.0053(3) 0.0030(2) -0.0076(3)
Cl2 0.0141(3) 0.0614(5) 0.0425(4) -0.0103(3) 0.0073(3) 0.0007(3)
Cl3 0.0296(3) 0.0513(5) 0.0442(4) 0.0036(3) 0.0120(3) 0.0261(3)
Cl4 0.0432(4) 0.0242(3) 0.0599(5) 0.0092(3) 0.0234(4) 0.0140(3)
P1 0.0100(2) 0.0139(3) 0.0131(3) 0.0004(2) 0.0018(2) 0.0009(2)
O1 0.0135(8) 0.0186(8) 0.0339(10) 0.0015(7) 0.0074(7) 0.0019(6)
O2 0.0186(8) 0.0177(8) 0.0367(10) 0.0023(8) 0.0102(7) 0.0057(7)
N1 0.0167(9) 0.0138(10) 0.0305(11) 0.0012(8) 0.0064(8) 0.0017(8)
C1 0.0114(10) 0.0170(11) 0.0142(10) 0.0016(8) 0.0008(8) -0.0006(8)
C2 0.0122(10) 0.0197(11) 0.0168(11) -0.0002(9) 0.0014(8) 0.0018(9)
C3 0.0186(11) 0.0201(12) 0.0244(12) 0.0016(10) 0.0032(9) -0.0026(9)
C4 0.0140(11) 0.0299(13) 0.0202(12) 0.0027(10) 0.0042(9) -0.0026(10)
C5 0.0144(11) 0.0285(13) 0.0185(11) -0.0007(10) 0.0037(9) 0.0038(9)
C6 0.0156(11) 0.0197(12) 0.0162(11) 0.0000(9) 0.0004(8) 0.0020(9)
C7 0.0278(14) 0.0285(15) 0.058(2) 0.0233(14) 0.0138(13) 0.0106(12)
C8 0.0292(15) 0.0293(15) 0.0499(18) -0.0226(14) 0.0131(13) -0.0085(12)
C9 0.0145(10) 0.0191(11) 0.0126(10) -0.0008(9) 0.0005(8) -0.0017(9)
C10 0.0153(11) 0.0217(12) 0.0166(11) 0.0031(9) 0.0030(9) -0.0048(9)
C11 0.0201(12) 0.0309(14) 0.0184(11) 0.0024(10) -0.0009(9) -0.0094(10)
C12 0.0341(15) 0.0300(15) 0.0243(13) -0.0062(11) -0.0026(11) -0.0087(12)
C13 0.0293(14) 0.0391(16) 0.0247(13) -0.0155(12) 0.0044(11) -0.0060(12)
C14 0.0345(15) 0.063(2) 0.0157(12) -0.0077(13) 0.0057(11) -0.0226(14)
C15 0.0319(14) 0.0400(16) 0.0163(12) 0.0106(11) -0.0065(10) -0.0138(12)
C16 0.0241(12) 0.0262(13) 0.0178(12) 0.0063(10) -0.0010(9) -0.0072(10)
C17 0.0196(12) 0.0314(14) 0.0220(12) -0.0094(11) 0.0024(9) 0.0010(10)
C18 0.0216(13) 0.0430(17) 0.0255(14) 0.0066(12) -0.0077(10) -0.0070(12)
C19 0.0144(10) 0.0138(10) 0.0106(10) 0.0013(8) 0.0017(8) 0.0028(8)
C20 0.0228(12) 0.0173(11) 0.0179(11) -0.0035(9) -0.0017(9) -0.0012(9)
C21 0.0283(13) 0.0257(13) 0.0143(11) -0.0041(10) -0.0046(10) 0.0000(10)
C22 0.0383(15) 0.0264(14) 0.0125(11) -0.0005(10) 0.0041(10) 0.0114(11)
C23 0.0226(12) 0.0274(13) 0.0168(11) 0.0062(10) 0.0079(9) 0.0061(10)
C24 0.0261(13) 0.0217(13) 0.0209(12) 0.0058(10) 0.0030(10) 0.0026(10)
C25 0.0259(12) 0.0176(11) 0.0174(11) -0.0004(10) 0.0006(9) 0.0091(10)
C26 0.0180(11) 0.0185(11) 0.0128(10) -0.0016(9) 0.0017(8) 0.0046(9)
C27 0.0212(12) 0.0294(14) 0.0171(11) 0.0004(10) -0.0020(9) 0.0068(10)
C28 0.0171(11) 0.0241(13) 0.0170(11) 0.0046(9) 0.0042(9) 0.0048(9)
C29 0.0140(11) 0.0244(12) 0.0173(11) -0.0002(10) 0.0016(8) 0.0057(9)
C30 0.0163(11) 0.0289(14) 0.0149(11) -0.0018(9) -0.0004(9) 0.0010(9)
C31 0.0122(11) 0.0462(16) 0.0161(11) -0.0038(11) 0.0013(9) 0.0036(11)
C32 0.0217(12) 0.0380(15) 0.0190(12) 0.0008(11) 0.0039(10) 0.0163(11)
C33 0.0247(13) 0.0255(13) 0.0231(12) 0.0041(10) 0.0074(10) 0.0110(10)
C34 0.0171(11) 0.0245(13) 0.0196(11) 0.0007(9) 0.0048(9) 0.0072(9)
Sb1 0.01746(8) 0.01703(8) 0.03194(9) -0.00001(7) 0.00296(6) -0.00256(6)
F1 0.0235(8) 0.0560(11) 0.0385(10) 0.0094(8) -0.0039(7) -0.0113(8)
F2 0.0350(10) 0.0337(10) 0.1023(17) 0.0317(11) 0.0214(10) -0.0044(8)
F3 0.0447(11) 0.0459(11) 0.0586(12) -0.0256(9) 0.0109(9) 0.0023(9)
F4 0.0246(9) 0.0521(12) 0.0920(16) -0.0146(11) -0.0198(10) 0.0048(8)
F5 0.0557(11) 0.0259(9) 0.0517(11) 0.0155(8) 0.0056(9) -0.0024(8)
F6 0.0557(12) 0.0579(13) 0.0496(11) -0.0148(10) 0.0223(9) 0.0056(10)
C35 0.097(4) 0.037(3) 0.042(3) 0.000 -0.013(3) 0.000
Cl5 0.0875(8) 0.0833(8) 0.0771(8) 0.0001(6) -0.0143(6) 0.0192(7)

loop_
_atom_type_symbol
_atom_type_description
_atom_type_scat_dispersion_real
_atom_type_scat_dispersion_imag
_atom_type_scat_source
C C 0.0033 0.0016 'International Tables Vol C Tables 4.2.6.8 and 6.1.1.4'
H H 0.0000 0.0000 'International Tables Vol C Tables 4.2.6.8 and 6.1.1.4'
Au Au -2.0133 8.8022 'International Tables Vol C Tables 4.2.6.8 and 6.1.1.4'
Cl Cl 0.1484 0.1585 'International Tables Vol C Tables 4.2.6.8 and 6.1.1.4'
F F 0.0171 0.0103 'International Tables Vol C Tables 4.2.6.8 and 6.1.1.4'
N N 0.0061 0.0033 'International Tables Vol C Tables 4.2.6.8 and 6.1.1.4'
O O 0.0106 0.0060 'International Tables Vol C Tables 4.2.6.8 and 6.1.1.4'
P P 0.1023 0.0942 'International Tables Vol C Tables 4.2.6.8 and 6.1.1.4'
Sb Sb -0.5866 1.5461 'International Tables Vol C Tables 4.2.6.8 and 6.1.1.4'

loop_
_geom_angle_atom_site_label_1
_geom_angle_atom_site_label_2
_geom_angle_atom_site_label_3
_geom_angle
_geom_angle_site_symmetry_1
_geom_angle_site_symmetry_3
_geom_angle_publ_flag
O1 Au1 O2 84.86(7) . . ?
O1 Au1 N1 177.33(7) . . ?
O2 Au1 N1 92.48(7) . . ?
O1 Au1 P1 94.95(5) . . ?
O2 Au1 P1 178.22(5) . . ?
N1 Au1 P1 87.71(5) . . ?
C1 P1 C9 109.29(10) . . ?
C1 P1 C19 109.28(10) . . ?
C9 P1 C19 118.37(10) . . ?
C1 P1 Au1 98.97(7) . . ?
C9 P1 Au1 108.89(7) . . ?
C19 P1 Au1 110.28(7) . . ?
C29 O1 Au1 109.51(14) . . ?
C34 O2 Au1 107.99(14) . . ?
C2 N1 C8 110.07(19) . . ?
C2 N1 C7 109.33(19) . . ?
C8 N1 C7 109.8(2) . . ?
C2 N1 Au1 114.58(14) . . ?
C8 N1 Au1 106.14(15) . . ?
C7 N1 Au1 106.77(15) . . ?
C2 C1 C6 118.8(2) . . ?
C2 C1 P1 118.21(16) . . ?
C6 C1 P1 122.92(17) . . ?
C3 C2 C1 121.0(2) . . ?
C3 C2 N1 118.5(2) . . ?
C1 C2 N1 120.45(19) . . ?
C4 C3 C2 119.2(2) . . ?
C4 C3 H3 120.4 . . ?
C2 C3 H3 120.4 . . ?
C5 C4 C3 120.7(2) . . ?
C5 C4 H4 119.6 . . ?
C3 C4 H4 119.6 . . ?
C4 C5 C6 120.0(2) . . ?
C4 C5 H5 120.0 . . ?
C6 C5 H5 120.0 . . ?
C5 C6 C1 120.2(2) . . ?
C5 C6 H6 119.9 . . ?
C1 C6 H6 119.9 . . ?
N1 C7 H7A 109.5 . . ?
N1 C7 H7B 109.5 . . ?
H7A C7 H7B 109.5 . . ?
N1 C7 H7C 109.5 . . ?
H7A C7 H7C 109.5 . . ?
H7B C7 H7C 109.5 . . ?
N1 C8 H8A 109.5 . . ?
N1 C8 H8B 109.5 . . ?
H8A C8 H8B 109.5 . . ?
N1 C8 H8C 109.5 . . ?
H8A C8 H8C 109.5 . . ?
H8B C8 H8C 109.5 . . ?
C10 C9 C17 109.37(19) . . ?
C10 C9 C16 110.07(18) . . ?
C17 C9 C16 107.77(19) . . ?
C10 C9 P1 109.77(15) . . ?
C17 C9 P1 113.20(15) . . ?
C16 C9 P1 106.59(16) . . ?
C11 C10 C9 109.50(18) . . ?
C11 C10 H10A 109.8 . . ?
C9 C10 H10A 109.8 . . ?
C11 C10 H10B 109.8 . . ?
C9 C10 H10B 109.8 . . ?
H10A C10 H10B 108.2 . . ?
C12 C11 C18 110.2(2) . . ?
C12 C11 C10 109.0(2) . . ?
C18 C11 C10 109.8(2) . . ?
C12 C11 H11 109.3 . . ?
C18 C11 H11 109.3 . . ?
C10 C11 H11 109.3 . . ?
C11 C12 C13 109.4(2) . . ?
C11 C12 H12A 109.8 . . ?
C13 C12 H12A 109.8 . . ?
C11 C12 H12B 109.8 . . ?
C13 C12 H12B 109.8 . . ?
H12A C12 H12B 108.2 . . ?
C12 C13 C14 109.6(2) . . ?
C12 C13 C17 110.3(2) . . ?
C14 C13 C17 109.1(2) . . ?
C12 C13 H13 109.3 . . ?
C14 C13 H13 109.3 . . ?
C17 C13 H13 109.3 . . ?
C15 C14 C13 109.3(2) . . ?
C15 C14 H14A 109.8 . . ?
C13 C14 H14A 109.8 . . ?
C15 C14 H14B 109.8 . . ?
C13 C14 H14B 109.8 . . ?
H14A C14 H14B 108.3 . . ?
C14 C15 C18 110.0(2) . . ?
C14 C15 C16 110.1(2) . . ?
C18 C15 C16 109.0(2) . . ?
C14 C15 H15 109.2 . . ?
C18 C15 H15 109.2 . . ?
C16 C15 H15 109.2 . . ?
C15 C16 C9 109.5(2) . . ?
C15 C16 H16A 109.8 . . ?
C9 C16 H16A 109.8 . . ?
C15 C16 H16B 109.8 . . ?
C9 C16 H16B 109.8 . . ?
H16A C16 H16B 108.2 . . ?
C9 C17 C13 109.0(2) . . ?
C9 C17 H17A 109.9 . . ?
C13 C17 H17A 109.9 . . ?
C9 C17 H17B 109.9 . . ?
C13 C17 H17B 109.9 . . ?
H17A C17 H17B 108.3 . . ?
C15 C18 C11 109.5(2) . . ?
C15 C18 H18A 109.8 . . ?
C11 C18 H18A 109.8 . . ?
C15 C18 H18B 109.8 . . ?
C11 C18 H18B 109.8 . . ?
H18A C18 H18B 108.2 . . ?
C28 C19 C26 109.62(18) . . ?
C28 C19 C20 108.40(18) . . ?
C26 C19 C20 109.66(18) . . ?
C28 C19 P1 111.00(15) . . ?
C26 C19 P1 111.32(14) . . ?
C20 C19 P1 106.76(15) . . ?
C21 C20 C19 109.44(19) . . ?
C21 C20 H20A 109.8 . . ?
C19 C20 H20A 109.8 . . ?
C21 C20 H20B 109.8 . . ?
C19 C20 H20B 109.8 . . ?
H20A C20 H20B 108.2 . . ?
C22 C21 C27 109.6(2) . . ?
C22 C21 C20 109.7(2) . . ?
C27 C21 C20 109.09(19) . . ?
C22 C21 H21 109.5 . . ?
C27 C21 H21 109.5 . . ?
C20 C21 H21 109.5 . . ?
C23 C22 C21 109.43(19) . . ?
C23 C22 H22A 109.8 . . ?
C21 C22 H22A 109.8 . . ?
C23 C22 H22B 109.8 . . ?
C21 C22 H22B 109.8 . . ?
H22A C22 H22B 108.2 . . ?
C22 C23 C24 109.8(2) . . ?
C22 C23 C28 109.3(2) . . ?
C24 C23 C28 110.28(19) . . ?
C22 C23 H23 109.2 . . ?
C24 C23 H23 109.2 . . ?
C28 C23 H23 109.2 . . ?
C23 C24 C25 109.1(2) . . ?
C23 C24 H24A 109.9 . . ?
C25 C24 H24A 109.9 . . ?
C23 C24 H24B 109.9 . . ?
C25 C24 H24B 109.9 . . ?
H24A C24 H24B 108.3 . . ?
C27 C25 C24 110.1(2) . . ?
C27 C25 C26 110.0(2) . . ?
C24 C25 C26 109.13(19) . . ?
C27 C25 H25 109.2 . . ?
C24 C25 H25 109.2 . . ?
C26 C25 H25 109.2 . . ?
C25 C26 C19 109.11(17) . . ?
C25 C26 H26A 109.9 . . ?
C19 C26 H26A 109.9 . . ?
C25 C26 H26B 109.9 . . ?
C19 C26 H26B 109.9 . . ?
H26A C26 H26B 108.3 . . ?
C25 C27 C21 109.72(19) . . ?
C25 C27 H27A 109.7 . . ?
C21 C27 H27A 109.7 . . ?
C25 C27 H27B 109.7 . . ?
C21 C27 H27B 109.7 . . ?
H27A C27 H27B 108.2 . . ?
C23 C28 C19 109.04(18) . . ?
C23 C28 H28A 109.9 . . ?
C19 C28 H28A 109.9 . . ?
C23 C28 H28B 109.9 . . ?
C19 C28 H28B 109.9 . . ?
H28A C28 H28B 108.3 . . ?
O1 C29 C30 120.1(2) . . ?
O1 C29 C34 118.8(2) . . ?
C30 C29 C34 121.1(2) . . ?
C29 C30 C31 119.5(2) . . ?
C29 C30 Cl1 118.47(19) . . ?
C31 C30 Cl1 122.07(19) . . ?
C32 C31 C30 119.6(2) . . ?
C32 C31 Cl2 120.72(19) . . ?
C30 C31 Cl2 119.7(2) . . ?
C31 C32 C33 120.5(2) . . ?
C31 C32 Cl3 120.0(2) . . ?
C33 C32 Cl3 119.5(2) . . ?
C32 C33 C34 120.4(2) . . ?
C32 C33 Cl4 121.27(19) . . ?
C34 C33 Cl4 118.3(2) . . ?
O2 C34 C33 122.5(2) . . ?
O2 C34 C29 118.7(2) . . ?
C33 C34 C29 118.8(2) . . ?
F4 Sb1 F5 90.95(9) . . ?
F4 Sb1 F6 91.23(9) . . ?
F5 Sb1 F6 90.18(9) . . ?
F4 Sb1 F3 90.89(9) . . ?
F5 Sb1 F3 89.95(9) . . ?
F6 Sb1 F3 177.88(9) . . ?
F4 Sb1 F2 90.98(9) . . ?
F5 Sb1 F2 178.06(9) . . ?
F6 Sb1 F2 89.89(10) . . ?
F3 Sb1 F2 89.91(9) . . ?
F4 Sb1 F1 178.41(9) . . ?
F5 Sb1 F1 89.36(8) . . ?
F6 Sb1 F1 90.33(9) . . ?
F3 Sb1 F1 87.56(8) . . ?
F2 Sb1 F1 88.70(8) . . ?
Cl5 C35 Cl5 113.7(3) . 2_656 ?
Cl5 C35 H35A 108.8 . . ?
Cl5 C35 H35A 108.8 2_656 . ?
Cl5 C35 H35B 108.8 . . ?
Cl5 C35 H35B 108.8 2_656 . ?
H35A C35 H35B 107.7 . . ?

loop_
_geom_bond_atom_site_label_1
_geom_bond_atom_site_label_2
_geom_bond_distance
_geom_bond_site_symmetry_2
_geom_bond_publ_flag
Au1 O1 1.9659(16) . ?
Au1 O2 2.0314(16) . ?
Au1 N1 2.0652(19) . ?
Au1 P1 2.2788(6) . ?
Cl1 C30 1.721(3) . ?
Cl2 C31 1.725(2) . ?
Cl3 C32 1.724(2) . ?
Cl4 C33 1.726(3) . ?
P1 C1 1.809(2) . ?
P1 C9 1.858(2) . ?
P1 C19 1.859(2) . ?
O1 C29 1.363(3) . ?
O2 C34 1.350(3) . ?
N1 C2 1.484(3) . ?
N1 C8 1.505(3) . ?
N1 C7 1.507(3) . ?
C1 C2 1.390(3) . ?
C1 C6 1.398(3) . ?
C2 C3 1.385(3) . ?
C3 C4 1.382(3) . ?
C3 H3 0.9500 . ?
C4 C5 1.380(4) . ?
C4 H4 0.9500 . ?
C5 C6 1.384(3) . ?
C5 H5 0.9500 . ?
C6 H6 0.9500 . ?
C7 H7A 0.9800 . ?
C7 H7B 0.9800 . ?
C7 H7C 0.9800 . ?
C8 H8A 0.9800 . ?
C8 H8B 0.9800 . ?
C8 H8C 0.9800 . ?
C9 C10 1.542(3) . ?
C9 C17 1.546(3) . ?
C9 C16 1.547(3) . ?
C10 C11 1.535(3) . ?
C10 H10A 0.9900 . ?
C10 H10B 0.9900 . ?
C11 C12 1.522(4) . ?
C11 C18 1.533(4) . ?
C11 H11 1.0000 . ?
C12 C13 1.529(4) . ?
C12 H12A 0.9900 . ?
C12 H12B 0.9900 . ?
C13 C14 1.531(4) . ?
C13 C17 1.548(3) . ?
C13 H13 1.0000 . ?
C14 C15 1.520(4) . ?
C14 H14A 0.9900 . ?
C14 H14B 0.9900 . ?
C15 C18 1.526(4) . ?
C15 C16 1.539(3) . ?
C15 H15 1.0000 . ?
C16 H16A 0.9900 . ?
C16 H16B 0.9900 . ?
C17 H17A 0.9900 . ?
C17 H17B 0.9900 . ?
C18 H18A 0.9900 . ?
C18 H18B 0.9900 . ?
C19 C28 1.544(3) . ?
C19 C26 1.544(3) . ?
C19 C20 1.547(3) . ?
C20 C21 1.539(3) . ?
C20 H20A 0.9900 . ?
C20 H20B 0.9900 . ?
C21 C22 1.530(4) . ?
C21 C27 1.530(3) . ?
C21 H21 1.0000 . ?
C22 C23 1.527(4) . ?
C22 H22A 0.9900 . ?
C22 H22B 0.9900 . ?
C23 C24 1.529(3) . ?
C23 C28 1.539(3) . ?
C23 H23 1.0000 . ?
C24 C25 1.530(3) . ?
C24 H24A 0.9900 . ?
C24 H24B 0.9900 . ?
C25 C27 1.523(3) . ?
C25 C26 1.537(3) . ?
C25 H25 1.0000 . ?
C26 H26A 0.9900 . ?
C26 H26B 0.9900 . ?
C27 H27A 0.9900 . ?
C27 H27B 0.9900 . ?
C28 H28A 0.9900 . ?
C28 H28B 0.9900 . ?
C29 C30 1.390(3) . ?
C29 C34 1.394(3) . ?
C30 C31 1.397(3) . ?
C31 C32 1.390(4) . ?
C32 C33 1.390(4) . ?
C33 C34 1.391(3) . ?
Sb1 F4 1.8535(17) . ?
Sb1 F5 1.8648(16) . ?
Sb1 F6 1.8659(18) . ?
Sb1 F3 1.8668(17) . ?
Sb1 F2 1.8692(17) . ?
Sb1 F1 1.8838(16) . ?
C35 Cl5 1.742(3) . ?
C35 Cl5 1.742(3) 2_656 ?
C35 H35A 0.9900 . ?
C35 H35B 0.9900 . ?
